data_7003810
loop_
_publ_author_name
'Liu, Fu-Chen'
'Yang, Chien-Chan'
'Chen, Shou-Chon'
'Lee, Gene-Hsian'
'Peng, Shie-Ming'

_publ_section_title
;
 Novel \m3-oxo complexes prepared from Cp*Zr(BH3R)3 (R = H, CH3) and
 B(C6F5)3 in diethyl ether
;
_journal_issue 27
_journal_name_full 'Dalton Transactions'
_journal_page_first 3599
_journal_page_last 3604
_journal_paper_doi 10.1039/b719863a
_journal_year 2008
_chemical_formula_sum 'C13 H33 B3 Zr'
_chemical_formula_weight 313.04
_chemical_name_systematic
;
?
;
_space_group_IT_number 78
_symmetry_cell_setting tetragonal
_symmetry_space_group_name_Hall 'P 4cw'
_symmetry_space_group_name_H-M 'P 43'
_atom_sites_solution_hydrogens geom
_atom_sites_solution_primary direct
_atom_sites_solution_secondary difmap
_audit_creation_method SHELXL-97
_cell_angle_alpha 90.00
_cell_angle_beta 90.00
_cell_angle_gamma 90.00
_cell_formula_units_Z 4
_cell_length_a 7.8250(3)
_cell_length_b 7.8250(3)
_cell_length_c 28.7350(11)
_cell_measurement_reflns_used 6320
_cell_measurement_temperature 150(2)
_cell_measurement_theta_max 25.67
_cell_measurement_theta_min 2.60
_cell_volume 1759.46(12)
_computing_cell_refinement 'Bruker SAINT'
_computing_data_collection 'Bruker SMART'
_computing_data_reduction 'Bruker SAINT'
_computing_molecular_graphics 'Bruker SHELXTL'
_computing_publication_material 'Bruker SHELXTL'
_computing_structure_refinement 'SHELXL-97 (Sheldrick, 1997)'
_computing_structure_solution 'SHELXS-97 (Sheldrick, 1990)'
_diffrn_ambient_temperature 150(2)
_diffrn_measured_fraction_theta_full 1.000
_diffrn_measured_fraction_theta_max 1.000
_diffrn_measurement_device_type 'BRUKER SMART ApexCCD area detector'
_diffrn_measurement_method 'phi and omega scans'
_diffrn_radiation_monochromator graphite
_diffrn_radiation_source 'fine-focus sealed tube'
_diffrn_radiation_type MoK\a
_diffrn_radiation_wavelength 0.71073
_diffrn_reflns_av_R_equivalents 0.0366
_diffrn_reflns_av_sigmaI/netI 0.0339
_diffrn_reflns_limit_h_max 10
_diffrn_reflns_limit_h_min -10
_diffrn_reflns_limit_k_max 10
_diffrn_reflns_limit_k_min -10
_diffrn_reflns_limit_l_max 37
_diffrn_reflns_limit_l_min -37
_diffrn_reflns_number 17156
_diffrn_reflns_theta_full 27.50
_diffrn_reflns_theta_max 27.50
_diffrn_reflns_theta_min 2.60
_exptl_absorpt_coefficient_mu 0.605
_exptl_absorpt_correction_T_max 0.8394
_exptl_absorpt_correction_T_min 0.8394
_exptl_absorpt_correction_type multi-scan
_exptl_crystal_colour colorless
_exptl_crystal_density_diffrn 1.182
_exptl_crystal_density_meas ?
_exptl_crystal_density_method 'not measured'
_exptl_crystal_description block
_exptl_crystal_F_000 664
_exptl_crystal_size_max 0.30
_exptl_crystal_size_mid 0.30
_exptl_crystal_size_min 0.30
_refine_diff_density_max 0.308
_refine_diff_density_min -0.240
_refine_diff_density_rms 0.052
_refine_ls_abs_structure_details 'Flack H D (1983), Acta Cryst. A39, 876-881'
_refine_ls_abs_structure_Flack 0.04(4)
_refine_ls_extinction_method none
_refine_ls_goodness_of_fit_ref 1.052
_refine_ls_hydrogen_treatment mixed
_refine_ls_matrix_type full
_refine_ls_number_parameters 181
_refine_ls_number_reflns 4028
_refine_ls_number_restraints 1
_refine_ls_restrained_S_all 1.052
_refine_ls_R_factor_all 0.0278
_refine_ls_R_factor_gt 0.0257
_refine_ls_shift/su_max 0.001
_refine_ls_shift/su_mean 0.000
_refine_ls_structure_factor_coef Fsqd
_refine_ls_weighting_details 'calc w=1/[\s^2^(Fo^2^)+(0.0344P)^2^+0.2734P] where P=(Fo^2^+2Fc^2^)/3'
_refine_ls_weighting_scheme calc
_refine_ls_wR_factor_gt 0.0632
_refine_ls_wR_factor_ref 0.0643
_reflns_number_gt 3828
_reflns_number_total 4028
_reflns_threshold_expression >2sigma(I)
_cod_data_source_file b719863a.txt
_cod_data_source_block ic9573
_cod_depositor_comments
;
The following automatic conversions were performed:
'_symmetry_cell_setting' value 'Tetragonal' changed to 'tetragonal'
according to '/home/saulius/struct/CIF-dictionaries/cif_core.dic'
dictionary named 'cif_core.dic' version 2.4.1 from 2010-06-29.

Automatic conversion script
Id: cif_fix_enum 1527 2010-12-29 10:47:43Z saulius 

The following automatic conversions were performed:

'_exptl_crystal_density_meas' value 'not_measured' was changed to '?'
- the value is perceived as not measured.

Automatic conversion script
Id: cif_fix_values 3008 2015-01-20 13:52:24Z robertas 
;
_cod_original_sg_symbol_H-M P4(3)
_cod_database_code 7003810

loop_
_symmetry_equiv_pos_as_xyz
'x, y, z'
'-x, -y, z+1/2'
'-y, x, z+3/4'
'y, -x, z+1/4'

loop_
_atom_site_label
_atom_site_type_symbol
_atom_site_fract_x
_atom_site_fract_y
_atom_site_fract_z
_atom_site_U_iso_or_equiv
_atom_site_adp_type
_atom_site_occupancy
_atom_site_symmetry_multiplicity
_atom_site_calc_flag
_atom_site_refinement_flags
_atom_site_disorder_assembly
_atom_site_disorder_group
Zr Zr 0.33118(2) 0.90785(2) 0.220270(8) 0.02016(6) Uani 1 1 d . . .
B1 B 0.1099(4) 0.7000(4) 0.22851(11) 0.0325(7) Uani 1 1 d . . .
H1A H 0.132(5) 0.805(4) 0.2567(13) 0.049 Uiso 1 1 d . . .
H1B H 0.125(5) 0.780(5) 0.1928(12) 0.049 Uiso 1 1 d . . .
H1C H 0.230(4) 0.633(4) 0.2339(12) 0.049 Uiso 1 1 d . . .
B2 B 0.5042(4) 0.7974(4) 0.15975(13) 0.0374(7) Uani 1 1 d . . .
H2A H 0.364(5) 0.830(5) 0.1536(14) 0.056 Uiso 1 1 d . . .
H2B H 0.549(5) 0.919(5) 0.1779(14) 0.056 Uiso 1 1 d . . .
H2C H 0.488(5) 0.688(5) 0.1898(14) 0.056 Uiso 1 1 d . . .
B3 B 0.4989(4) 0.8757(4) 0.28855(12) 0.0363(7) Uani 1 1 d . . .
H3A H 0.557(4) 0.972(5) 0.2614(13) 0.055 Uiso 1 1 d . . .
H3B H 0.339(4) 0.916(4) 0.2908(16) 0.055 Uiso 1 1 d . . .
H3C H 0.492(5) 0.754(5) 0.2729(13) 0.055 Uiso 1 1 d . . .
C1 C -0.0616(4) 0.5945(5) 0.23161(14) 0.0577(10) Uani 1 1 d . . .
H1D H -0.0357 0.4759 0.2399 0.087 Uiso 1 1 calc R . .
H1E H -0.1198 0.5974 0.2014 0.087 Uiso 1 1 calc R . .
H1F H -0.1358 0.6448 0.2554 0.087 Uiso 1 1 calc R . .
C2 C 0.6122(5) 0.7382(6) 0.11593(15) 0.0627(10) Uani 1 1 d . . .
H2D H 0.6827 0.6394 0.1244 0.094 Uiso 1 1 calc R . .
H2E H 0.6861 0.8320 0.1057 0.094 Uiso 1 1 calc R . .
H2F H 0.5345 0.7064 0.0906 0.094 Uiso 1 1 calc R . .
C3 C 0.6115(5) 0.8814(5) 0.33500(13) 0.0586(11) Uani 1 1 d . . .
H3D H 0.6408 0.7647 0.3444 0.088 Uiso 1 1 calc R . .
H3E H 0.5462 0.9370 0.3599 0.088 Uiso 1 1 calc R . .
H3F H 0.7166 0.9461 0.3291 0.088 Uiso 1 1 calc R . .
C4 C 0.2848(4) 1.1606(4) 0.16845(11) 0.0428(8) Uani 1 1 d . . .
C5 C 0.1239(4) 1.1126(4) 0.18480(10) 0.0319(6) Uani 1 1 d . . .
C6 C 0.1174(3) 1.1419(3) 0.23272(8) 0.0280(6) Uani 1 1 d . . .
C7 C 0.2742(4) 1.2078(3) 0.24671(10) 0.0363(7) Uani 1 1 d . . .
C8 C 0.3800(4) 1.2200(3) 0.20737(14) 0.0448(9) Uani 1 1 d . . .
C9 C 0.3440(8) 1.1658(6) 0.11871(16) 0.102(2) Uani 1 1 d . . .
H9A H 0.3133 1.2761 0.1049 0.153 Uiso 1 1 calc R . .
H9B H 0.2890 1.0734 0.1012 0.153 Uiso 1 1 calc R . .
H9C H 0.4683 1.1511 0.1176 0.153 Uiso 1 1 calc R . .
C10 C -0.0246(6) 1.0568(6) 0.15501(15) 0.0721(14) Uani 1 1 d . . .
H10A H -0.0891 1.1574 0.1448 0.108 Uiso 1 1 calc R . .
H10B H -0.0995 0.9816 0.1731 0.108 Uiso 1 1 calc R . .
H10C H 0.0183 0.9950 0.1277 0.108 Uiso 1 1 calc R . .
C11 C -0.0400(5) 1.1175(5) 0.26268(14) 0.0594(10) Uani 1 1 d . . .
H11A H -0.1063 1.2238 0.2633 0.089 Uiso 1 1 calc R . .
H11B H -0.0053 1.0875 0.2944 0.089 Uiso 1 1 calc R . .
H11C H -0.1104 1.0255 0.2497 0.089 Uiso 1 1 calc R . .
C12 C 0.3151(7) 1.2771(5) 0.29431(16) 0.0803(16) Uani 1 1 d . . .
H12A H 0.2821 1.3978 0.2959 0.120 Uiso 1 1 calc R . .
H12B H 0.4380 1.2664 0.3002 0.120 Uiso 1 1 calc R . .
H12C H 0.2518 1.2123 0.3179 0.120 Uiso 1 1 calc R . .
C13 C 0.5550(5) 1.2976(4) 0.2054(3) 0.111(3) Uani 1 1 d . . .
H13A H 0.5452 1.4209 0.2001 0.167 Uiso 1 1 calc R . .
H13B H 0.6201 1.2455 0.1800 0.167 Uiso 1 1 calc R . .
H13C H 0.6142 1.2772 0.2350 0.167 Uiso 1 1 calc R . .

loop_
_atom_site_aniso_label
_atom_site_aniso_U_11
_atom_site_aniso_U_22
_atom_site_aniso_U_33
_atom_site_aniso_U_23
_atom_site_aniso_U_13
_atom_site_aniso_U_12
Zr 0.01923(11) 0.01834(11) 0.02291(10) 0.00302(9) -0.00318(9) -0.00009(8)
B1 0.0299(14) 0.0298(14) 0.0378(19) 0.0061(13) -0.0068(13) -0.0081(11)
B2 0.0323(17) 0.0341(18) 0.0458(19) -0.0051(15) 0.0062(14) 0.0048(14)
B3 0.0377(17) 0.0332(17) 0.0381(17) 0.0115(14) -0.0141(14) -0.0076(13)
C1 0.0452(18) 0.060(2) 0.068(3) 0.0107(19) -0.0047(16) -0.0279(16)
C2 0.055(2) 0.070(3) 0.063(2) -0.018(2) 0.0252(18) 0.0030(19)
C3 0.073(3) 0.058(2) 0.044(2) 0.0192(17) -0.0349(18) -0.0271(18)
C4 0.0495(18) 0.0403(16) 0.0387(16) 0.0227(13) 0.0162(14) 0.0254(14)
C5 0.0319(14) 0.0320(14) 0.0318(14) -0.0017(11) -0.0093(11) 0.0144(11)
C6 0.0286(12) 0.0272(12) 0.0282(14) 0.0023(9) 0.0014(10) 0.0103(10)
C7 0.0479(17) 0.0193(12) 0.0418(16) -0.0067(11) -0.0158(13) 0.0087(11)
C8 0.0263(13) 0.0173(11) 0.091(3) 0.0167(14) -0.0014(14) 0.0015(10)
C9 0.165(5) 0.091(3) 0.051(3) 0.050(2) 0.060(3) 0.077(4)
C10 0.071(3) 0.073(3) 0.073(3) -0.024(2) -0.052(2) 0.034(2)
C11 0.062(2) 0.053(2) 0.064(2) 0.0121(18) 0.0320(19) 0.0209(18)
C12 0.127(4) 0.047(2) 0.067(3) -0.0266(19) -0.059(3) 0.025(2)
C13 0.0320(17) 0.0284(16) 0.273(9) 0.043(3) 0.002(3) -0.0047(13)

loop_
_atom_type_symbol
_atom_type_description
_atom_type_scat_dispersion_real
_atom_type_scat_dispersion_imag
_atom_type_scat_source
C C 0.0033 0.0016 'International Tables Vol C Tables 4.2.6.8 and 6.1.1.4'
H H 0.0000 0.0000 'International Tables Vol C Tables 4.2.6.8 and 6.1.1.4'
B B 0.0013 0.0007 'International Tables Vol C Tables 4.2.6.8 and 6.1.1.4'
Zr Zr -2.9673 0.5597 'International Tables Vol C Tables 4.2.6.8 and 6.1.1.4'

loop_
_geom_angle_atom_site_label_1
_geom_angle_atom_site_label_2
_geom_angle_atom_site_label_3
_geom_angle
_geom_angle_site_symmetry_1
_geom_angle_site_symmetry_3
_geom_angle_publ_flag
B2 Zr B3 104.61(13) . . ?
B2 Zr B1 103.83(12) . . ?
B3 Zr B1 104.29(11) . . ?
B2 Zr C5 107.82(11) . . ?
B3 Zr C5 139.85(11) . . ?
B1 Zr C5 90.37(10) . . ?
B2 Zr C8 99.22(12) . . ?
B3 Zr C8 98.13(12) . . ?
B1 Zr C8 142.31(10) . . ?
C5 Zr C8 53.98(10) . . ?
B2 Zr C4 86.24(11) . . ?
B3 Zr C4 130.99(12) . . ?
B1 Zr C4 119.49(11) . . ?
C5 Zr C4 32.41(10) . . ?
C8 Zr C4 33.04(12) . . ?
B2 Zr C6 138.89(11) . . ?
B3 Zr C6 109.17(11) . . ?
B1 Zr C6 89.98(10) . . ?
C5 Zr C6 32.42(9) . . ?
C8 Zr C6 53.79(9) . . ?
C4 Zr C6 53.88(9) . . ?
B2 Zr C7 131.76(12) . . ?
B3 Zr C7 86.96(11) . . ?
B1 Zr C7 118.62(11) . . ?
C5 Zr C7 53.67(9) . . ?
C8 Zr C7 32.58(11) . . ?
C4 Zr C7 54.16(11) . . ?
C6 Zr C7 32.21(9) . . ?
B2 Zr H1A 132.0(10) . . ?
B3 Zr H1A 87.5(10) . . ?
B1 Zr H1A 29.2(10) . . ?
C5 Zr H1A 88.1(10) . . ?
C8 Zr H1A 125.3(10) . . ?
C4 Zr H1A 120.4(10) . . ?
C6 Zr H1A 72.9(10) . . ?
C7 Zr H1A 94.5(10) . . ?
B2 Zr H1B 89.4(10) . . ?
B3 Zr H1B 134.3(10) . . ?
B1 Zr H1B 30.3(10) . . ?
C5 Zr H1B 69.3(10) . . ?
C8 Zr H1B 122.6(10) . . ?
C4 Zr H1B 92.5(10) . . ?
C6 Zr H1B 83.5(10) . . ?
C7 Zr H1B 115.6(10) . . ?
H1A Zr H1B 53.5(13) . . ?
B2 Zr H1C 88.8(8) . . ?
B3 Zr H1C 87.2(8) . . ?
B1 Zr H1C 26.7(8) . . ?
C5 Zr H1C 116.2(8) . . ?
C8 Zr H1C 168.8(8) . . ?
C4 Zr H1C 141.5(8) . . ?
C6 Zr H1C 115.2(8) . . ?
C7 Zr H1C 139.0(8) . . ?
H1A Zr H1C 44.8(12) . . ?
H1B Zr H1C 49.3(13) . . ?
B2 Zr H2A 28.9(11) . . ?
B3 Zr H2A 132.9(11) . . ?
B1 Zr H2A 88.9(10) . . ?
C5 Zr H2A 83.5(11) . . ?
C8 Zr H2A 97.7(11) . . ?
C4 Zr H2A 72.1(11) . . ?
C6 Zr H2A 115.9(11) . . ?
C7 Zr H2A 126.1(11) . . ?
H1A Zr H2A 117.5(14) . . ?
H1B Zr H2A 65.8(14) . . ?
H1C Zr H2A 85.7(14) . . ?
B2 Zr H2B 28.8(11) . . ?
B3 Zr H2B 92.0(11) . . ?
B1 Zr H2B 132.5(11) . . ?
C5 Zr H2B 105.4(10) . . ?
C8 Zr H2B 75.5(11) . . ?
C4 Zr H2B 75.0(10) . . ?
C6 Zr H2B 126.6(11) . . ?
C7 Zr H2B 106.4(11) . . ?
H1A Zr H2B 159.0(14) . . ?
H1B Zr H2B 115.9(15) . . ?
H1C Zr H2B 114.3(13) . . ?
H2A Zr H2B 50.3(14) . . ?
B2 Zr H2C 30.4(10) . . ?
B3 Zr H2C 86.5(10) . . ?
B1 Zr H2C 85.1(10) . . ?
C5 Zr H2C 132.5(10) . . ?
C8 Zr H2C 126.6(10) . . ?
C4 Zr H2C 116.4(10) . . ?
C6 Zr H2C 164.3(10) . . ?
C7 Zr H2C 156.3(10) . . ?
H1A Zr H2C 108.0(14) . . ?
H1B Zr H2C 84.8(13) . . ?
H1C Zr H2C 63.3(13) . . ?
H2A Zr H2C 49.2(14) . . ?
H2B Zr H2C 51.1(15) . . ?
B2 Zr H3A 91.0(10) . . ?
B3 Zr H3A 29.5(10) . . ?
B1 Zr H3A 133.6(10) . . ?
C5 Zr H3A 126.9(10) . . ?
C8 Zr H3A 74.5(10) . . ?
C4 Zr H3A 105.0(10) . . ?
C6 Zr H3A 107.2(10) . . ?
C7 Zr H3A 76.5(10) . . ?
H1A Zr H3A 115.5(15) . . ?
H1B Zr H3A 162.5(14) . . ?
H1C Zr H3A 113.3(13) . . ?
H2A Zr H3A 118.6(14) . . ?
H2B Zr H3A 69.3(13) . . ?
H2C Zr H3A 86.8(13) . . ?
B2 Zr H3B 136.7(9) . . ?
B3 Zr H3B 32.9(9) . . ?
B1 Zr H3B 86.8(9) . . ?
C5 Zr H3B 114.1(9) . . ?
C8 Zr H3B 96.5(10) . . ?
C4 Zr H3B 125.0(10) . . ?
C6 Zr H3B 81.7(9) . . ?
C7 Zr H3B 70.9(10) . . ?
H1A Zr H3B 61.6(13) . . ?
H1B Zr H3B 115.0(13) . . ?
H1C Zr H3B 82.6(12) . . ?
H2A Zr H3B 161.9(15) . . ?
H2B Zr H3B 123.6(14) . . ?
H2C Zr H3B 112.9(14) . . ?
H3A Zr H3B 55.0(14) . . ?
B2 Zr H3C 88.8(9) . . ?
B3 Zr H3C 26.0(10) . . ?
B1 Zr H3C 88.5(10) . . ?
C5 Zr H3C 163.1(9) . . ?
C8 Zr H3C 121.6(10) . . ?
C4 Zr H3C 151.9(10) . . ?
C6 Zr H3C 130.7(9) . . ?
C7 Zr H3C 112.8(10) . . ?
H1A Zr H3C 82.7(13) . . ?
H1B Zr H3C 115.1(15) . . ?
H1C Zr H3C 65.9(13) . . ?
H2A Zr H3C 113.3(15) . . ?
H2B Zr H3C 87.6(13) . . ?
H2C Zr H3C 64.2(14) . . ?
H3A Zr H3C 47.4(15) . . ?
H3B Zr H3C 49.0(12) . . ?
C1 B1 Zr 168.2(2) . . ?
C1 B1 H1A 117.0(18) . . ?
Zr B1 H1A 58.8(18) . . ?
C1 B1 H1B 113.5(17) . . ?
Zr B1 H1B 59.6(17) . . ?
H1A B1 H1B 102(2) . . ?
C1 B1 H1C 118.3(18) . . ?
Zr B1 H1C 73.6(18) . . ?
H1A B1 H1C 97(2) . . ?
H1B B1 H1C 107(3) . . ?
C2 B2 Zr 174.2(3) . . ?
C2 B2 H2A 117(2) . . ?
Zr B2 H2A 59(2) . . ?
C2 B2 H2B 116.2(19) . . ?
Zr B2 H2B 62.4(19) . . ?
H2A B2 H2B 100(3) . . ?
C2 B2 H2C 114.1(18) . . ?
Zr B2 H2C 71.4(18) . . ?
H2A B2 H2C 100(3) . . ?
H2B B2 H2C 107(3) . . ?
C3 B3 Zr 172.3(3) . . ?
C3 B3 H3A 108.9(18) . . ?
Zr B3 H3A 66.2(18) . . ?
C3 B3 H3B 119(2) . . ?
Zr B3 H3B 59(2) . . ?
H3A B3 H3B 105(2) . . ?
C3 B3 H3C 114(2) . . ?
Zr B3 H3C 73(2) . . ?
H3A B3 H3C 108(3) . . ?
H3B B3 H3C 101(2) . . ?
B1 C1 H1D 109.5 . . ?
B1 C1 H1E 109.5 . . ?
H1D C1 H1E 109.5 . . ?
B1 C1 H1F 109.5 . . ?
H1D C1 H1F 109.5 . . ?
H1E C1 H1F 109.5 . . ?
B2 C2 H2D 109.5 . . ?
B2 C2 H2E 109.5 . . ?
H2D C2 H2E 109.5 . . ?
B2 C2 H2F 109.5 . . ?
H2D C2 H2F 109.5 . . ?
H2E C2 H2F 109.5 . . ?
B3 C3 H3D 109.5 . . ?
B3 C3 H3E 109.5 . . ?
H3D C3 H3E 109.5 . . ?
B3 C3 H3F 109.5 . . ?
H3D C3 H3F 109.5 . . ?
H3E C3 H3F 109.5 . . ?
C5 C4 C8 107.2(3) . . ?
C5 C4 C9 127.3(4) . . ?
C8 C4 C9 125.3(4) . . ?
C5 C4 Zr 73.61(15) . . ?
C8 C4 Zr 73.39(15) . . ?
C9 C4 Zr 122.8(2) . . ?
C4 C5 C6 108.7(3) . . ?
C4 C5 C10 125.6(3) . . ?
C6 C5 C10 125.4(3) . . ?
C4 C5 Zr 73.98(15) . . ?
C6 C5 Zr 74.12(15) . . ?
C10 C5 Zr 123.1(2) . . ?
C7 C6 C5 108.3(3) . . ?
C7 C6 C11 126.9(3) . . ?
C5 C6 C11 124.7(3) . . ?
C7 C6 Zr 73.92(14) . . ?
C5 C6 Zr 73.46(15) . . ?
C11 C6 Zr 122.13(19) . . ?
C6 C7 C8 108.2(3) . . ?
C6 C7 C12 125.7(3) . . ?
C8 C7 C12 125.6(3) . . ?
C6 C7 Zr 73.87(14) . . ?
C8 C7 Zr 73.44(16) . . ?
C12 C7 Zr 125.1(2) . . ?
C7 C8 C4 107.6(2) . . ?
C7 C8 C13 126.6(4) . . ?
C4 C8 C13 125.6(4) . . ?
C7 C8 Zr 73.98(15) . . ?
C4 C8 Zr 73.57(16) . . ?
C13 C8 Zr 122.8(2) . . ?
C4 C9 H9A 109.5 . . ?
C4 C9 H9B 109.5 . . ?
H9A C9 H9B 109.5 . . ?
C4 C9 H9C 109.5 . . ?
H9A C9 H9C 109.5 . . ?
H9B C9 H9C 109.5 . . ?
C5 C10 H10A 109.5 . . ?
C5 C10 H10B 109.5 . . ?
H10A C10 H10B 109.5 . . ?
C5 C10 H10C 109.5 . . ?
H10A C10 H10C 109.5 . . ?
H10B C10 H10C 109.5 . . ?
C6 C11 H11A 109.5 . . ?
C6 C11 H11B 109.5 . . ?
H11A C11 H11B 109.5 . . ?
C6 C11 H11C 109.5 . . ?
H11A C11 H11C 109.5 . . ?
H11B C11 H11C 109.5 . . ?
C7 C12 H12A 109.5 . . ?
C7 C12 H12B 109.5 . . ?
H12A C12 H12B 109.5 . . ?
C7 C12 H12C 109.5 . . ?
H12A C12 H12C 109.5 . . ?
H12B C12 H12C 109.5 . . ?
C8 C13 H13A 109.5 . . ?
C8 C13 H13B 109.5 . . ?
H13A C13 H13B 109.5 . . ?
C8 C13 H13C 109.5 . . ?
H13A C13 H13C 109.5 . . ?
H13B C13 H13C 109.5 . . ?

loop_
_geom_bond_atom_site_label_1
_geom_bond_atom_site_label_2
_geom_bond_distance
_geom_bond_site_symmetry_2
_geom_bond_publ_flag
Zr B2 2.367(3) . ?
Zr B3 2.374(3) . ?
Zr B1 2.387(3) . ?
Zr C5 2.498(2) . ?
Zr C8 2.500(3) . ?
Zr C4 2.502(3) . ?
Zr C6 2.506(2) . ?
Zr C7 2.507(3) . ?
Zr H1A 2.04(4) . ?
Zr H1B 2.06(4) . ?
Zr H1C 2.33(3) . ?
Zr H2A 2.02(4) . ?
Zr H2B 2.10(4) . ?
Zr H2C 2.29(4) . ?
Zr H3A 2.18(4) . ?
Zr H3B 2.03(5) . ?
Zr H3C 2.31(4) . ?
B1 C1 1.578(4) . ?
B1 H1A 1.17(4) . ?
B1 H1B 1.21(4) . ?
B1 H1C 1.09(3) . ?
B2 C2 1.586(5) . ?
B2 H2A 1.14(4) . ?
B2 H2B 1.14(4) . ?
B2 H2C 1.22(4) . ?
B3 C3 1.600(4) . ?
B3 H3A 1.17(4) . ?
B3 H3B 1.29(3) . ?
B3 H3C 1.06(4) . ?
C1 H1D 0.9800 . ?
C1 H1E 0.9800 . ?
C1 H1F 0.9800 . ?
C2 H2D 0.9800 . ?
C2 H2E 0.9800 . ?
C2 H2F 0.9800 . ?
C3 H3D 0.9800 . ?
C3 H3E 0.9800 . ?
C3 H3F 0.9800 . ?
C4 C5 1.395(4) . ?
C4 C8 1.422(5) . ?
C4 C9 1.503(5) . ?
C5 C6 1.397(4) . ?
C5 C10 1.508(4) . ?
C6 C7 1.390(4) . ?
C6 C11 1.515(4) . ?
C7 C8 1.404(5) . ?
C7 C12 1.506(4) . ?
C8 C13 1.499(5) . ?
C9 H9A 0.9800 . ?
C9 H9B 0.9800 . ?
C9 H9C 0.9800 . ?
C10 H10A 0.9800 . ?
C10 H10B 0.9800 . ?
C10 H10C 0.9800 . ?
C11 H11A 0.9800 . ?
C11 H11B 0.9800 . ?
C11 H11C 0.9800 . ?
C12 H12A 0.9800 . ?
C12 H12B 0.9800 . ?
C12 H12C 0.9800 . ?
C13 H13A 0.9800 . ?
C13 H13B 0.9800 . ?
C13 H13C 0.9800 . ?
